data_1000341
loop_
_publ_author_name
'Crosnier, M P'
'Fourquet, J L'

_publ_section_title
;
Synthesis and crystal structure of a new acentric oxyfluoride:
Ba~2~TiOF~6~
;
_journal_coden_ASTM JSSCBI
_journal_name_full 'Journal of Solid State Chemistry'
_journal_page_first 355
_journal_page_last 363
_journal_paper_doi 10.1016/0022-4596(92)90324-O
_journal_volume 99
_journal_year 1992
_chemical_formula_structural 'Ba2 (Ti O F6)'
_chemical_formula_sum 'Ba2 F6 O Ti'
_chemical_name_systematic 'Barium hexafluorooxotitanate'
_space_group_IT_number 9
_symmetry_cell_setting monoclinic
_symmetry_Int_Tables_number 9
_symmetry_space_group_name_Hall 'C -2yc'
_symmetry_space_group_name_H-M 'C 1 c 1'
_cell_angle_alpha 90
_cell_angle_beta 126.67(2)
_cell_angle_gamma 90
_cell_formula_units_Z 4
_cell_length_a 11.446(2)
_cell_length_b 9.304(2)
_cell_length_c 7.252(2)
_cell_volume 619.4
_refine_ls_R_factor_all 0.018
_cod_database_code 1000341

loop_
_symmetry_equiv_pos_as_xyz
x,y,z
x,-y,1/2+z
1/2+x,1/2+y,z
1/2+x,1/2-y,1/2+z

loop_
_atom_site_aniso_label
_atom_site_aniso_U_11
_atom_site_aniso_U_12
_atom_site_aniso_U_13
_atom_site_aniso_U_22
_atom_site_aniso_U_23
_atom_site_aniso_U_33
Ba1 0.0091(1) -0.0020(1) 0.0056(1) 0.0096(1) -0.0022(1) 0.0098(1)
Ba2 0.0091(1) -0.0003(1) 0.0056(1) 0.0091(1) -0.0008(1) 0.0086(1)
Ti1 0.0088(2) 0.0006(1) 0.0057(2) 0.0087(2) 0.0014(1) 0.0100(2)
F1 0.0177(10) 0.0062(7) 0.0123(9) 0.0137(9) 0.0060(6) 0.0186(10)
F2 0.0137(9) -0.0036(7) 0.0128(8) 0.0152(8) -0.0056(7) 0.0221(10)
F3 0.0105(7) 0.0015(6) 0.0052(6) 0.0117(7) 0.0017(6) 0.0117(7)
F4 0.0113(8) 0.0001(6) 0.0085(7) 0.0142(7) 0.0004(7) 0.0156(9)
F5 0.0124(8) -0.0036(7) 0.0040(7) 0.0208(9) 0.0032(7) 0.0107(8)
F6 0.0119(8) -0.0043(6) 0.0050(7) 0.0143(7) -0.0029(7) 0.0116(8)
O1 0.0242(12) -0.0039(8) 0.0142(9) 0.0159(9) -0.0029(7) 0.0102(8)

loop_
_atom_site_label
_atom_site_type_symbol
_atom_site_symmetry_multiplicity
_atom_site_Wyckoff_symbol
_atom_site_fract_x
_atom_site_fract_y
_atom_site_fract_z
_atom_site_occupancy
_atom_site_attached_hydrogens
_atom_site_calc_flag
Ba1 Ba2+ 4 a 0. 0.1715 0. 1. 0 d
Ba2 Ba2+ 4 a 0.7016 0.8779 0.6567 1. 0 d
Ti1 Ti4+ 4 a 0.3263(1) -0.0065(1) 0.0856(1) 1. 0 d
F1 F1- 4 a 0.2275(3) 0.1689(2) 0.9509(4) 1. 0 d
F2 F1- 4 a 0.5133(2) 0.0870(3) 0.2648(4) 1. 0 d
F3 F1- 4 a 0.4203(2) 0.8186(2) 0.2633(4) 1. 0 d
F4 F1- 4 a 0.1445(2) 0.0941(2) 0.4787(4) 1. 0 d
F5 F1- 4 a 0.8858(2) 0.9582(3) 0.1085(4) 1. 0 d
F6 F1- 4 a 0.1995(2) 0.3539(3) 0.2831(4) 1. 0 d
O1 O2- 4 a 0.3321(3) 0.0641(3) 0.3653(4) 1. 0 d

loop_
_atom_type_symbol
_atom_type_oxidation_number
Ba2+ 2.000
Ti4+ 4.000
F1- -1.000
O2- -2.000
